data_1502893
loop_
_publ_author_name
'Li, Qian'
'Jiang, Guo-Jie'
'Jiao, Lei'
'Yu, Zhi-Xiang'

_publ_section_title
;
 Reaction of alpha-ene-vinylcyclopropanes: type II intramolecular [5+2]
 cycloaddition or [3+2] cycloaddition?
;
_journal_issue 6
_journal_name_full 'Organic letters'
_journal_page_first 1332
_journal_page_last 1335
_journal_paper_doi 10.1021/ol100237h
_journal_volume 12
_journal_year 2010
_chemical_formula_sum 'C17 H21 N O2 S'
_chemical_formula_weight 303.41
_chemical_name_systematic
; 
 ? 
;
_space_group_IT_number 2
_symmetry_cell_setting triclinic
_symmetry_space_group_name_Hall '-P 1'
_symmetry_space_group_name_H-M 'P -1'
_atom_sites_solution_hydrogens geom
_atom_sites_solution_primary direct
_atom_sites_solution_secondary difmap
_audit_creation_method SHELXL-97
_cell_angle_alpha 78.21(3)
_cell_angle_beta 86.73(3)
_cell_angle_gamma 65.64(3)
_cell_formula_units_Z 2
_cell_length_a 8.4158(17)
_cell_length_b 9.0268(18)
_cell_length_c 11.505(2)
_cell_measurement_reflns_used 6376
_cell_measurement_temperature 173(2)
_cell_measurement_theta_max 27.48
_cell_measurement_theta_min 1.81
_cell_volume 779.0(3)
_computing_cell_refinement 'Rapid Auto(Rigaku 2001)'
_computing_data_collection 'Rapid Auto(Rigaku 2001)'
_computing_data_reduction 'Rapid Auto(Rigaku 2001)'
_computing_molecular_graphics
;
 Mercury: visualization and analysis of crystal structures, C. F. Macrae,
 P. R. Edgington, P. McCabe, E. Pidcock, G. P. Shields, R. Taylor,
 M. Towler and J. van de Streek, J. Appl. Cryst., 39, 453-457, 2006.
;
_computing_publication_material 'SHELX-97 (Sheldrick, 1997)'
_computing_structure_refinement 'SHELX-97 (Sheldrick, 1997)'
_computing_structure_solution 'SHELX-97 (Sheldrick, 1997)'
_diffrn_ambient_temperature 173(2)
_diffrn_measured_fraction_theta_full 0.998
_diffrn_measured_fraction_theta_max 0.998
_diffrn_measurement_device_type 'Rigaku raxis Rapid IP Area Detector'
_diffrn_measurement_method '\w scans at fixed \c = 45\%'
_diffrn_radiation_monochromator graphite
_diffrn_radiation_source 'rotating anode'
_diffrn_radiation_type MoK\a
_diffrn_radiation_wavelength 0.71073
_diffrn_reflns_av_R_equivalents 0.0197
_diffrn_reflns_av_sigmaI/netI 0.0277
_diffrn_reflns_limit_h_max 10
_diffrn_reflns_limit_h_min -10
_diffrn_reflns_limit_k_max 11
_diffrn_reflns_limit_k_min -11
_diffrn_reflns_limit_l_max 14
_diffrn_reflns_limit_l_min -14
_diffrn_reflns_number 6376
_diffrn_reflns_theta_full 27.48
_diffrn_reflns_theta_max 27.48
_diffrn_reflns_theta_min 1.81
_exptl_absorpt_coefficient_mu 0.212
_exptl_absorpt_correction_T_max 0.9182
_exptl_absorpt_correction_T_min 0.8573
_exptl_absorpt_correction_type multi-scan
_exptl_absorpt_process_details 'ABSCOR by T.Higashi    8 March, 1995'
_exptl_crystal_colour colorless
_exptl_crystal_density_diffrn 1.294
_exptl_crystal_density_method 'not measured'
_exptl_crystal_description block
_exptl_crystal_F_000 324
_exptl_crystal_size_max 0.75
_exptl_crystal_size_mid 0.59
_exptl_crystal_size_min 0.41
_refine_diff_density_max 0.470
_refine_diff_density_min -0.403
_refine_diff_density_rms 0.072
_refine_ls_extinction_method none
_refine_ls_goodness_of_fit_ref 1.199
_refine_ls_hydrogen_treatment constr
_refine_ls_matrix_type full
_refine_ls_number_parameters 191
_refine_ls_number_reflns 3552
_refine_ls_number_restraints 0
_refine_ls_restrained_S_all 1.199
_refine_ls_R_factor_all 0.0609
_refine_ls_R_factor_gt 0.0531
_refine_ls_shift/su_max 0.001
_refine_ls_shift/su_mean 0.000
_refine_ls_structure_factor_coef Fsqd
_refine_ls_weighting_details 'calc w=1/[\s^2^(Fo^2^)+(0.0468P)^2^+0.5930P] where P=(Fo^2^+2Fc^2^)/3'
_refine_ls_weighting_scheme calc
_refine_ls_wR_factor_gt 0.1215
_refine_ls_wR_factor_ref 0.1252
_reflns_number_gt 3275
_reflns_number_total 3552
_reflns_threshold_expression >2sigma(I)
_cod_data_source_file ol100237h_si_003.cif
_cod_data_source_block sx2701
_cod_original_sg_symbol_H-M P-1
_cod_database_code 1502893

loop_
_symmetry_equiv_pos_as_xyz
'x, y, z'
'-x, -y, -z'

loop_
_atom_site_label
_atom_site_type_symbol
_atom_site_fract_x
_atom_site_fract_y
_atom_site_fract_z
_atom_site_U_iso_or_equiv
_atom_site_adp_type
_atom_site_occupancy
_atom_site_symmetry_multiplicity
_atom_site_calc_flag
_atom_site_refinement_flags
S1 S 0.21064(6) 0.85177(6) 0.69538(4) 0.01936(14) Uani 1 1 d .
O1 O 0.1353(2) 0.98780(18) 0.59719(13) 0.0274(3) Uani 1 1 d .
O2 O 0.35168(19) 0.84218(19) 0.76485(13) 0.0264(3) Uani 1 1 d .
N1 N 0.0516(2) 0.85837(19) 0.78851(14) 0.0189(3) Uani 1 1 d .
C1 C 0.1062(2) 0.7360(2) 0.90186(16) 0.0187(4) Uani 1 1 d .
H1A H 0.2058 0.7438 0.9379 0.022 Uiso 1 1 calc R
H1B H 0.1466 0.6229 0.8853 0.022 Uiso 1 1 calc R
C2 C -0.0393(2) 0.7620(2) 0.98998(16) 0.0182(4) Uani 1 1 d .
C3 C -0.2231(2) 0.8265(2) 0.93754(17) 0.0194(4) Uani 1 1 d .
C4 C -0.2377(3) 0.8689(2) 0.80573(18) 0.0229(4) Uani 1 1 d .
H4A H -0.3428 0.8846 0.7683 0.027 Uiso 1 1 calc R
C5 C -0.1110(3) 0.8859(2) 0.73743(17) 0.0230(4) Uani 1 1 d .
H5A H -0.1291 0.9168 0.6536 0.028 Uiso 1 1 calc R
C6 C 0.0198(3) 0.6274(3) 1.09968(17) 0.0219(4) Uani 1 1 d .
H6A H 0.0419 0.5150 1.0853 0.026 Uiso 1 1 calc R
C7 C -0.0391(3) 0.6514(3) 1.22247(19) 0.0346(5) Uani 1 1 d .
H7A H -0.1206 0.7640 1.2323 0.041 Uiso 1 1 calc R
H7B H -0.0571 0.5596 1.2766 0.041 Uiso 1 1 calc R
C8 C 0.1438(3) 0.6247(4) 1.1897(2) 0.0384(6) Uani 1 1 d .
H8A H 0.2386 0.5164 1.2235 0.046 Uiso 1 1 calc R
H8B H 0.1750 0.7209 1.1792 0.046 Uiso 1 1 calc R
C9 C -0.1674(3) 0.9351(2) 0.99596(18) 0.0234(4) Uani 1 1 d .
H9A H -0.1494 1.0284 0.9437 0.028 Uiso 1 1 calc R
H9B H -0.2153 0.9570 1.0743 0.028 Uiso 1 1 calc R
C10 C -0.3543(3) 0.7640(3) 0.99872(19) 0.0256(4) Uani 1 1 d .
H10A H -0.4650 0.8189 0.9528 0.038 Uiso 1 1 calc R
H10B H -0.3734 0.7888 1.0787 0.038 Uiso 1 1 calc R
H10C H -0.3095 0.6438 1.0042 0.038 Uiso 1 1 calc R
C11 C 0.2745(3) 0.6652(2) 0.64399(17) 0.0200(4) Uani 1 1 d .
C12 C 0.1896(3) 0.6624(3) 0.54469(17) 0.0247(4) Uani 1 1 d .
H12A H 0.1014 0.7612 0.5021 0.030 Uiso 1 1 calc R
C13 C 0.2363(3) 0.5124(3) 0.50907(18) 0.0279(5) Uani 1 1 d .
H13A H 0.1785 0.5096 0.4416 0.034 Uiso 1 1 calc R
C14 C 0.3656(3) 0.3660(3) 0.56948(19) 0.0265(4) Uani 1 1 d .
C15 C 0.4491(3) 0.3727(3) 0.6684(2) 0.0275(4) Uani 1 1 d .
H15A H 0.5386 0.2743 0.7102 0.033 Uiso 1 1 calc R
C16 C 0.4038(3) 0.5203(3) 0.70671(18) 0.0236(4) Uani 1 1 d .
H16A H 0.4602 0.5229 0.7750 0.028 Uiso 1 1 calc R
C17 C 0.4118(4) 0.2045(3) 0.5302(2) 0.0399(6) Uani 1 1 d .
H17A H 0.3905 0.2261 0.4443 0.060 Uiso 1 1 calc R
H17B H 0.3398 0.1493 0.5715 0.060 Uiso 1 1 calc R
H17C H 0.5354 0.1329 0.5493 0.060 Uiso 1 1 calc R

loop_
_atom_site_aniso_label
_atom_site_aniso_U_11
_atom_site_aniso_U_22
_atom_site_aniso_U_33
_atom_site_aniso_U_23
_atom_site_aniso_U_13
_atom_site_aniso_U_12
S1 0.0210(2) 0.0206(2) 0.0190(2) -0.00405(17) 0.00318(17) -0.01132(19)
O1 0.0342(8) 0.0231(7) 0.0248(7) -0.0006(6) 0.0038(6) -0.0140(6)
O2 0.0251(8) 0.0350(8) 0.0264(7) -0.0094(6) 0.0041(6) -0.0186(7)
N1 0.0189(8) 0.0201(8) 0.0172(7) -0.0020(6) 0.0007(6) -0.0083(6)
C1 0.0168(9) 0.0195(9) 0.0176(9) -0.0020(7) 0.0004(7) -0.0060(7)
C2 0.0165(9) 0.0202(9) 0.0185(9) -0.0055(7) 0.0016(7) -0.0076(7)
C3 0.0157(9) 0.0197(9) 0.0221(9) -0.0056(7) 0.0010(7) -0.0058(7)
C4 0.0183(9) 0.0230(9) 0.0250(10) -0.0029(8) -0.0040(7) -0.0064(8)
C5 0.0220(10) 0.0244(10) 0.0202(9) -0.0017(7) -0.0035(7) -0.0079(8)
C6 0.0197(9) 0.0267(10) 0.0188(9) -0.0025(8) 0.0007(7) -0.0099(8)
C7 0.0340(12) 0.0466(14) 0.0196(10) -0.0041(9) 0.0040(9) -0.0145(11)
C8 0.0362(13) 0.0579(16) 0.0251(11) 0.0068(10) -0.0093(9) -0.0288(12)
C9 0.0229(10) 0.0224(9) 0.0259(10) -0.0100(8) 0.0035(8) -0.0083(8)
C10 0.0175(10) 0.0298(10) 0.0289(10) -0.0047(8) 0.0026(8) -0.0098(8)
C11 0.0203(9) 0.0217(9) 0.0191(9) -0.0052(7) 0.0063(7) -0.0099(8)
C12 0.0289(11) 0.0250(10) 0.0187(9) -0.0031(7) 0.0010(8) -0.0102(9)
C13 0.0370(12) 0.0333(11) 0.0187(9) -0.0082(8) 0.0040(8) -0.0186(10)
C14 0.0312(11) 0.0271(10) 0.0260(10) -0.0093(8) 0.0136(8) -0.0165(9)
C15 0.0218(10) 0.0243(10) 0.0325(11) -0.0056(8) 0.0054(8) -0.0064(8)
C16 0.0185(9) 0.0264(10) 0.0245(10) -0.0059(8) 0.0018(7) -0.0078(8)
C17 0.0507(15) 0.0324(12) 0.0440(14) -0.0186(11) 0.0191(12) -0.0214(12)

loop_
_atom_type_symbol
_atom_type_description
_atom_type_scat_dispersion_real
_atom_type_scat_dispersion_imag
_atom_type_scat_source
C C 0.0033 0.0016 'International Tables Vol C Tables 4.2.6.8 and 6.1.1.4'
H H 0.0000 0.0000 'International Tables Vol C Tables 4.2.6.8 and 6.1.1.4'
N N 0.0061 0.0033 'International Tables Vol C Tables 4.2.6.8 and 6.1.1.4'
O O 0.0106 0.0060 'International Tables Vol C Tables 4.2.6.8 and 6.1.1.4'
S S 0.1246 0.1234 'International Tables Vol C Tables 4.2.6.8 and 6.1.1.4'

loop_
_geom_angle_atom_site_label_1
_geom_angle_atom_site_label_2
_geom_angle_atom_site_label_3
_geom_angle
O2 S1 O1 119.86(9)
O2 S1 N1 106.13(9)
O1 S1 N1 106.61(9)
O2 S1 C11 108.81(10)
O1 S1 C11 108.49(9)
N1 S1 C11 106.10(9)
C5 N1 C1 115.76(15)
C5 N1 S1 116.56(13)
C1 N1 S1 115.11(13)
N1 C1 C2 112.84(15)
N1 C1 H1A 109.0
C2 C1 H1A 109.0
N1 C1 H1B 109.0
C2 C1 H1B 109.0
H1A C1 H1B 107.8
C9 C2 C6 121.39(17)
C9 C2 C1 119.55(16)
C6 C2 C1 110.44(16)
C9 C2 C3 60.48(13)
C6 C2 C3 120.76(16)
C1 C2 C3 116.21(16)
C4 C3 C10 115.60(17)
C4 C3 C2 115.25(16)
C10 C3 C2 120.77(17)
C4 C3 C9 115.51(17)
C10 C3 C9 118.88(17)
C2 C3 C9 59.09(12)
C5 C4 C3 123.28(18)
C5 C4 H4A 118.4
C3 C4 H4A 118.4
C4 C5 N1 120.77(18)
C4 C5 H5A 119.6
N1 C5 H5A 119.6
C7 C6 C8 59.78(15)
C7 C6 C2 124.49(19)
C8 C6 C2 121.15(18)
C7 C6 H6A 113.7
C8 C6 H6A 113.7
C2 C6 H6A 113.7
C8 C7 C6 60.20(15)
C8 C7 H7A 117.8
C6 C7 H7A 117.8
C8 C7 H7B 117.8
C6 C7 H7B 117.8
H7A C7 H7B 114.9
C7 C8 C6 60.02(14)
C7 C8 H8A 117.8
C6 C8 H8A 117.8
C7 C8 H8B 117.8
C6 C8 H8B 117.8
H8A C8 H8B 114.9
C2 C9 C3 60.43(12)
C2 C9 H9A 117.7
C3 C9 H9A 117.7
C2 C9 H9B 117.7
C3 C9 H9B 117.7
H9A C9 H9B 114.8
C3 C10 H10A 109.5
C3 C10 H10B 109.5
H10A C10 H10B 109.5
C3 C10 H10C 109.5
H10A C10 H10C 109.5
H10B C10 H10C 109.5
C12 C11 C16 120.78(18)
C12 C11 S1 119.61(16)
C16 C11 S1 119.53(15)
C13 C12 C11 118.66(19)
C13 C12 H12A 120.7
C11 C12 H12A 120.7
C12 C13 C14 121.8(2)
C12 C13 H13A 119.1
C14 C13 H13A 119.1
C13 C14 C15 118.25(19)
C13 C14 C17 120.8(2)
C15 C14 C17 121.0(2)
C16 C15 C14 121.2(2)
C16 C15 H15A 119.4
C14 C15 H15A 119.4
C15 C16 C11 119.31(19)
C15 C16 H16A 120.3
C11 C16 H16A 120.3
C14 C17 H17A 109.5
C14 C17 H17B 109.5
H17A C17 H17B 109.5
C14 C17 H17C 109.5
H17A C17 H17C 109.5
H17B C17 H17C 109.5

loop_
_geom_bond_atom_site_label_1
_geom_bond_atom_site_label_2
_geom_bond_distance
S1 O2 1.4319(16)
S1 O1 1.4347(16)
S1 N1 1.6555(17)
S1 C11 1.760(2)
N1 C5 1.425(2)
N1 C1 1.481(2)
C1 C2 1.517(3)
C1 H1A 0.9900
C1 H1B 0.9900
C2 C9 1.501(3)
C2 C6 1.504(3)
C2 C3 1.522(3)
C3 C4 1.485(3)
C3 C10 1.515(3)
C3 C9 1.523(3)
C4 C5 1.330(3)
C4 H4A 0.9500
C5 H5A 0.9500
C6 C7 1.498(3)
C6 C8 1.501(3)
C6 H6A 1.0000
C7 C8 1.494(3)
C7 H7A 0.9900
C7 H7B 0.9900
C8 H8A 0.9900
C8 H8B 0.9900
C9 H9A 0.9900
C9 H9B 0.9900
C10 H10A 0.9800
C10 H10B 0.9800
C10 H10C 0.9800
C11 C12 1.391(3)
C11 C16 1.394(3)
C12 C13 1.387(3)
C12 H12A 0.9500
C13 C14 1.392(3)
C13 H13A 0.9500
C14 C15 1.395(3)
C14 C17 1.504(3)
C15 C16 1.384(3)
C15 H15A 0.9500
C16 H16A 0.9500
C17 H17A 0.9800
C17 H17B 0.9800
C17 H17C 0.9800

loop_
_geom_torsion_atom_site_label_1
_geom_torsion_atom_site_label_2
_geom_torsion_atom_site_label_3
_geom_torsion_atom_site_label_4
_geom_torsion
O2 S1 N1 C5 173.58(14)
O1 S1 N1 C5 44.74(16)
C11 S1 N1 C5 -70.77(16)
O2 S1 N1 C1 -45.99(15)
O1 S1 N1 C1 -174.83(13)
C11 S1 N1 C1 69.67(15)
C5 N1 C1 C2 -46.7(2)
S1 N1 C1 C2 172.51(12)
N1 C1 C2 C9 -35.7(2)
N1 C1 C2 C6 176.03(15)
N1 C1 C2 C3 33.7(2)
C9 C2 C3 C4 105.82(19)
C6 C2 C3 C4 -143.10(18)
C1 C2 C3 C4 -4.9(2)
C9 C2 C3 C10 -107.4(2)
C6 C2 C3 C10 3.7(3)
C1 C2 C3 C10 141.95(18)
C6 C2 C3 C9 111.1(2)
C1 C2 C3 C9 -110.67(19)
C10 C3 C4 C5 -162.99(19)
C2 C3 C4 C5 -14.4(3)
C9 C3 C4 C5 51.7(3)
C3 C4 C5 N1 2.1(3)
C1 N1 C5 C4 29.8(3)
S1 N1 C5 C4 169.98(16)
C9 C2 C6 C7 -0.8(3)
C1 C2 C6 C7 146.8(2)
C3 C2 C6 C7 -72.8(3)
C9 C2 C6 C8 -73.4(3)
C1 C2 C6 C8 74.1(2)
C3 C2 C6 C8 -145.5(2)
C2 C6 C7 C8 -109.0(2)
C2 C6 C8 C7 114.4(2)
C6 C2 C9 C3 -110.1(2)
C1 C2 C9 C3 105.22(19)
C4 C3 C9 C2 -105.38(19)
C10 C3 C9 C2 110.5(2)
O2 S1 C11 C12 -158.19(15)
O1 S1 C11 C12 -26.23(18)
N1 S1 C11 C12 87.99(17)
O2 S1 C11 C16 24.92(18)
O1 S1 C11 C16 156.87(15)
N1 S1 C11 C16 -88.90(17)
C16 C11 C12 C13 -0.1(3)
S1 C11 C12 C13 -176.97(16)
C11 C12 C13 C14 -0.3(3)
C12 C13 C14 C15 0.0(3)
C12 C13 C14 C17 179.0(2)
C13 C14 C15 C16 0.7(3)
C17 C14 C15 C16 -178.3(2)
C14 C15 C16 C11 -1.1(3)
C12 C11 C16 C15 0.8(3)
S1 C11 C16 C15 177.67(15)
